data_7008299
loop_
_publ_author_name
'Mulcahy, Clodagh'
'Dolgushin, Fedor M.'
'Krot, Krystyna A.'
'Griffith, Darren'
'Marmion, Celine J.'

_publ_section_title
;
 Synthesis, characterisation and speciation studies of heterobimetallic
 pyridinehydroxamate-bridged Pt(II)/M(II) complexes (M = Cu, Ni, Zn).
 Crystal structure of a novel heterobimetallic
 3-pyridinehydroxamate-bridged Pt(II)/Cu(II) wave-like coordination
 polymer.
;
_journal_issue 11
_journal_name_full 'Dalton transactions (Cambridge, England : 2003)'
_journal_page_first 1993
_journal_page_last 1998
_journal_paper_doi 10.1039/b501105a
_journal_year 2005
_chemical_formula_moiety 'C12 H16 Cu N6 O4 Pt +2, O4 S -2, 8(H2 O)'
_chemical_formula_sum 'C12 H32 Cu N6 O16 Pt S'
_chemical_formula_weight 807.13
_chemical_name_systematic
;
?
;
_space_group_IT_number 2
_symmetry_cell_setting triclinic
_symmetry_space_group_name_Hall '-P 1'
_symmetry_space_group_name_H-M 'P -1'
_atom_sites_solution_hydrogens geom
_atom_sites_solution_primary direct
_atom_sites_solution_secondary difmap
_audit_creation_method SHELXL-97
_cell_angle_alpha 80.524(5)
_cell_angle_beta 81.164(5)
_cell_angle_gamma 72.404(5)
_cell_formula_units_Z 2
_cell_length_a 8.268(2)
_cell_length_b 10.003(2)
_cell_length_c 17.156(4)
_cell_measurement_reflns_used 1669
_cell_measurement_temperature 120(2)
_cell_measurement_theta_max 22.7
_cell_measurement_theta_min 2.2
_cell_volume 1325.9(5)
_computing_cell_refinement 'SAINTPlus (Bruker, 1998a)'
_computing_data_collection 'SMART (Bruker, 1998b)'
_computing_data_reduction 'SAINTPlus (Bruker, 1998a)'
_computing_molecular_graphics 'SHELXTL ver. 5.1 (Sheldrick, 1998b)'
_computing_publication_material 'SHELXTL ver. 5.1 (Sheldrick, 1998b)'
_computing_structure_refinement 'SHELXTL ver. 5.1 (Sheldrick, 1998b)'
_computing_structure_solution 'SHELXTL ver. 5.1 (Sheldrick, 1998b)'
_diffrn_ambient_temperature 120(2)
_diffrn_measured_fraction_theta_full 0.964
_diffrn_measured_fraction_theta_max 0.964
_diffrn_measurement_device_type 'Bruker SMART 1000 CCD area detector'
_diffrn_measurement_method 'phi and omega scans'
_diffrn_radiation_monochromator graphite
_diffrn_radiation_source 'normal-focus sealed tube'
_diffrn_radiation_type MoK\a
_diffrn_radiation_wavelength 0.71073
_diffrn_reflns_av_R_equivalents 0.0943
_diffrn_reflns_av_sigmaI/netI 0.1742
_diffrn_reflns_limit_h_max 10
_diffrn_reflns_limit_h_min -10
_diffrn_reflns_limit_k_max 11
_diffrn_reflns_limit_k_min -12
_diffrn_reflns_limit_l_max 21
_diffrn_reflns_limit_l_min -21
_diffrn_reflns_number 9679
_diffrn_reflns_theta_full 26.10
_diffrn_reflns_theta_max 26.10
_diffrn_reflns_theta_min 2.15
_exptl_absorpt_coefficient_mu 6.231
_exptl_absorpt_correction_T_max 0.694
_exptl_absorpt_correction_T_min 0.318
_exptl_absorpt_correction_type multi-scan
_exptl_absorpt_process_details 'SADABS (Sheldrick, 1998a)'
_exptl_crystal_colour chlorine
_exptl_crystal_density_diffrn 2.022
_exptl_crystal_density_method 'not measured'
_exptl_crystal_description prism
_exptl_crystal_F_000 794
_exptl_crystal_size_max 0.20
_exptl_crystal_size_mid 0.10
_exptl_crystal_size_min 0.05
_refine_diff_density_max 2.234
_refine_diff_density_min -1.863
_refine_diff_density_rms 0.256
_refine_ls_extinction_method none
_refine_ls_goodness_of_fit_ref 1.007
_refine_ls_hydrogen_treatment constr
_refine_ls_matrix_type full
_refine_ls_number_parameters 337
_refine_ls_number_reflns 5093
_refine_ls_number_restraints 6
_refine_ls_restrained_S_all 1.007
_refine_ls_R_factor_all 0.1402
_refine_ls_R_factor_gt 0.0737
_refine_ls_shift/su_max 0.003
_refine_ls_shift/su_mean 0.000
_refine_ls_structure_factor_coef Fsqd
_refine_ls_weighting_details 'calc w=1/[\s^2^(Fo^2^)+(0.0642P)^2^+2.3100P] where P=(Fo^2^+2Fc^2^)/3'
_refine_ls_weighting_scheme calc
_refine_ls_wR_factor_gt 0.1517
_refine_ls_wR_factor_ref 0.1736
_reflns_number_gt 2777
_reflns_number_total 5093
_reflns_threshold_expression I>2\s(I)
_cod_data_source_file b501105a.txt
_cod_data_source_block cp15
_cod_depositor_comments
;
The following automatic conversions were performed:
'_symmetry_cell_setting' value 'Triclinic' changed to 'triclinic'
according to '/home/saulius/struct/CIF-dictionaries/cif_core.dic'
dictionary named 'cif_core.dic' version 2.4.1 from 2010-06-29.

Automatic conversion script
Id: cif_fix_enum 1527 2010-12-29 10:47:43Z saulius 
;
_cod_database_code 7008299

loop_
_symmetry_equiv_pos_as_xyz
'x, y, z'
'-x, -y, -z'

loop_
_atom_site_label
_atom_site_type_symbol
_atom_site_fract_x
_atom_site_fract_y
_atom_site_fract_z
_atom_site_U_iso_or_equiv
_atom_site_adp_type
_atom_site_occupancy
_atom_site_symmetry_multiplicity
_atom_site_calc_flag
_atom_site_refinement_flags
_atom_site_disorder_assembly
_atom_site_disorder_group
Pt1 Pt 0.68000(8) 0.88839(8) 0.27951(3) 0.0374(2) Uani 1 1 d . . .
Cu1 Cu 1.5000 0.5000 0.5000 0.0718(12) Uani 1 2 d S . .
Cu2 Cu 1.5000 1.0000 0.0000 0.1073(19) Uani 1 2 d S . .
O1 O 1.4083(11) 0.6889(10) 0.4518(8) 0.051(3) Uani 1 1 d . . .
O2 O 1.3069(14) 0.4660(13) 0.4643(11) 0.091(5) Uani 1 1 d . . .
O3 O 1.3777(15) 1.0789(18) 0.0914(6) 0.085(5) Uani 1 1 d . . .
O4 O 1.3319(17) 0.899(2) 0.0098(7) 0.113(7) Uani 1 1 d . . .
N1 N 0.8259(13) 0.6971(14) 0.3275(8) 0.045(4) Uani 1 1 d . . .
C1 C 0.9610(17) 0.7014(18) 0.3588(9) 0.042(4) Uani 1 1 d . . .
H1A H 0.9828 0.7895 0.3584 0.051 Uiso 1 1 calc R . .
C2 C 1.0708(18) 0.5779(17) 0.3920(14) 0.066(6) Uani 1 1 d . . .
C3 C 1.034(2) 0.448(2) 0.3948(19) 0.110(11) Uani 1 1 d . . .
H3A H 1.1027 0.3625 0.4200 0.132 Uiso 1 1 calc R . .
C4 C 0.892(2) 0.451(2) 0.3588(19) 0.112(11) Uani 1 1 d U . .
H4A H 0.8685 0.3656 0.3540 0.135 Uiso 1 1 calc R . .
C5 C 0.788(2) 0.576(2) 0.3310(14) 0.073(7) Uani 1 1 d . . .
H5A H 0.6842 0.5785 0.3133 0.087 Uiso 1 1 calc R . .
N3 N 0.8262(17) 0.8501(19) 0.1766(7) 0.066(5) Uani 1 1 d . . .
C7 C 0.958(2) 0.905(3) 0.1563(9) 0.089(9) Uani 1 1 d . . .
H7A H 0.9764 0.9619 0.1914 0.107 Uiso 1 1 calc R . .
C8 C 1.068(3) 0.884(3) 0.0891(9) 0.098(10) Uani 1 1 d . . .
C9 C 1.040(3) 0.799(3) 0.0356(11) 0.125(12) Uani 1 1 d . . .
H9A H 1.1190 0.7728 -0.0095 0.150 Uiso 1 1 calc R . .
C10 C 0.897(3) 0.758(3) 0.0522(13) 0.133(13) Uani 1 1 d . . .
H10A H 0.8684 0.7097 0.0152 0.160 Uiso 1 1 calc R . .
C11 C 0.788(2) 0.784(3) 0.1237(10) 0.091(9) Uani 1 1 d . . .
H11A H 0.6878 0.7540 0.1340 0.109 Uiso 1 1 calc R . .
N2 N 1.2664(14) 0.6932(13) 0.4199(9) 0.045(4) Uani 1 1 d . . .
H2A H 1.2080 0.7727 0.3945 0.054 Uiso 1 1 calc R . .
N4 N 1.234(2) 1.024(2) 0.1120(8) 0.098(8) Uani 1 1 d . . .
H4B H 1.1609 1.0482 0.1537 0.117 Uiso 1 1 calc R . .
N5 N 0.5473(13) 0.9214(12) 0.3862(6) 0.027(3) Uani 1 1 d . . .
H5B H 0.5013 0.8489 0.4051 0.040 Uiso 1 1 d R . .
H5C H 0.4623 1.0040 0.3813 0.040 Uiso 1 1 d R . .
H5D H 0.6183 0.9264 0.4206 0.040 Uiso 1 1 d R . .
N6 N 0.5432(15) 1.0785(14) 0.2306(7) 0.043(4) Uani 1 1 d . . .
H6A H 0.4830 1.0665 0.1934 0.065 Uiso 1 1 d R . .
H6B H 0.6153 1.1302 0.2071 0.065 Uiso 1 1 d R . .
H6C H 0.4698 1.1249 0.2691 0.065 Uiso 1 1 d R . .
C6 C 1.218(2) 0.5834(19) 0.4266(14) 0.068(6) Uani 1 1 d . . .
C12 C 1.216(3) 0.942(3) 0.0690(9) 0.096(9) Uani 1 1 d . . .
S1 S 1.1051(4) 1.0730(4) 0.3187(2) 0.0310(9) Uani 1 1 d . . .
O1S O 1.2213(12) 1.1321(10) 0.3490(5) 0.034(2) Uani 1 1 d . . .
O2S O 0.9494(12) 1.0845(12) 0.3729(5) 0.044(3) Uani 1 1 d . . .
O3S O 1.1884(12) 0.9238(11) 0.3062(5) 0.037(2) Uani 1 1 d . . .
O4S O 1.0656(13) 1.1540(13) 0.2392(6) 0.049(3) Uani 1 1 d . . .
O1W O 0.8073(13) 0.9082(12) 0.4850(6) 0.049(3) Uani 1 1 d . . .
O2W O 0.3994(15) 0.7755(12) 0.6180(8) 0.066(4) Uani 1 1 d . . .
O3W O 0.5730(15) 0.2777(16) 0.7920(8) 0.076(4) Uani 1 1 d . . .
O4W O 0.2307(15) 0.7442(15) 0.8368(7) 0.071(4) Uani 1 1 d . . .
O5W O 0.571(2) 0.5493(16) 0.7248(12) 0.117(7) Uani 1 1 d . . .
O6W O 0.338(4) 0.400(2) 1.0549(12) 0.185(11) Uani 1 1 d . . .
O7W O 0.422(3) 0.479(2) 0.9024(9) 0.134(7) Uani 1 1 d . . .
O8W O 0.828(4) 0.589(3) 0.7950(16) 0.253(18) Uani 1 1 d . . .

loop_
_atom_site_aniso_label
_atom_site_aniso_U_11
_atom_site_aniso_U_22
_atom_site_aniso_U_33
_atom_site_aniso_U_23
_atom_site_aniso_U_13
_atom_site_aniso_U_12
Pt1 0.0385(4) 0.0619(5) 0.0246(3) -0.0176(3) 0.0098(2) -0.0333(3)
Cu1 0.0195(14) 0.0255(19) 0.164(4) 0.002(2) -0.0038(18) -0.0078(13)
Cu2 0.074(2) 0.275(6) 0.0239(16) -0.044(2) 0.0232(15) -0.125(3)
O1 0.018(5) 0.018(6) 0.112(10) -0.008(6) 0.004(6) -0.003(5)
O2 0.034(7) 0.028(8) 0.214(18) -0.007(9) -0.019(9) -0.017(6)
O3 0.069(8) 0.209(17) 0.021(6) -0.021(8) 0.009(5) -0.107(10)
O4 0.086(9) 0.28(2) 0.035(7) -0.058(10) 0.033(7) -0.140(13)
N1 0.014(6) 0.043(9) 0.083(10) -0.044(8) 0.023(6) -0.010(6)
C1 0.018(7) 0.047(12) 0.069(11) -0.039(9) 0.018(7) -0.015(8)
C2 0.015(8) 0.017(10) 0.16(2) -0.026(11) 0.015(10) -0.006(7)
C3 0.029(10) 0.022(12) 0.27(3) -0.025(16) -0.016(15) 0.004(9)
C4 0.041(12) 0.016(12) 0.28(3) -0.056(16) -0.003(16) 0.004(9)
C5 0.031(9) 0.057(14) 0.15(2) -0.063(14) 0.020(11) -0.028(10)
N3 0.068(9) 0.156(17) 0.016(6) -0.038(8) 0.020(6) -0.091(11)
C7 0.080(13) 0.22(3) 0.020(9) -0.046(12) 0.033(8) -0.117(17)
C8 0.084(14) 0.24(3) 0.028(9) -0.063(14) 0.033(9) -0.128(18)
C9 0.097(16) 0.30(4) 0.048(12) -0.101(18) 0.054(11) -0.15(2)
C10 0.095(16) 0.30(4) 0.078(15) -0.14(2) 0.063(12) -0.13(2)
C11 0.080(14) 0.21(3) 0.037(10) -0.055(14) 0.024(9) -0.112(17)
N2 0.013(6) 0.015(8) 0.098(11) -0.003(7) 0.004(6) 0.001(5)
N4 0.070(11) 0.24(2) 0.027(8) -0.033(11) 0.014(7) -0.110(14)
N5 0.021(6) 0.039(8) 0.028(6) -0.004(6) 0.005(5) -0.025(6)
N6 0.045(8) 0.073(11) 0.023(7) 0.018(7) -0.016(6) -0.041(8)
C6 0.028(9) 0.016(11) 0.15(2) -0.001(11) -0.005(11) 0.000(8)
C12 0.096(15) 0.23(3) 0.015(9) -0.034(13) 0.019(9) -0.126(18)
S1 0.036(2) 0.045(3) 0.0203(18) -0.0017(17) -0.0008(15) -0.0251(19)
O1S 0.043(6) 0.031(6) 0.037(6) -0.001(5) -0.006(5) -0.023(5)
O2S 0.042(6) 0.058(8) 0.026(5) 0.022(5) -0.002(5) -0.021(6)
O3S 0.047(6) 0.042(7) 0.032(5) -0.014(5) 0.001(5) -0.024(5)
O4S 0.057(7) 0.068(9) 0.032(6) 0.007(6) -0.011(5) -0.037(6)
O1W 0.051(7) 0.065(8) 0.039(6) -0.007(6) -0.012(5) -0.026(6)
O2W 0.060(8) 0.040(8) 0.107(11) -0.013(7) -0.027(8) -0.018(6)
O3W 0.053(7) 0.111(12) 0.084(9) -0.056(9) 0.029(7) -0.049(8)
O4W 0.072(8) 0.114(12) 0.049(7) 0.022(7) -0.018(6) -0.068(8)
O5W 0.122(13) 0.050(11) 0.201(19) 0.002(11) -0.083(14) -0.031(9)
O6W 0.32(3) 0.18(2) 0.108(15) 0.071(15) -0.121(19) -0.16(2)
O7W 0.22(2) 0.128(17) 0.071(11) -0.020(11) 0.040(12) -0.089(15)
O8W 0.39(4) 0.30(3) 0.20(2) 0.15(2) -0.16(3) -0.32(3)

loop_
_atom_type_symbol
_atom_type_description
_atom_type_scat_dispersion_real
_atom_type_scat_dispersion_imag
_atom_type_scat_source
C C 0.0033 0.0016 'International Tables Vol C Tables 4.2.6.8 and 6.1.1.4'
H H 0.0000 0.0000 'International Tables Vol C Tables 4.2.6.8 and 6.1.1.4'
N N 0.0061 0.0033 'International Tables Vol C Tables 4.2.6.8 and 6.1.1.4'
O O 0.0106 0.0060 'International Tables Vol C Tables 4.2.6.8 and 6.1.1.4'
Cu Cu 0.3201 1.2651 'International Tables Vol C Tables 4.2.6.8 and 6.1.1.4'
S S 0.1246 0.1234 'International Tables Vol C Tables 4.2.6.8 and 6.1.1.4'
Pt Pt -1.7033 8.3905 'International Tables Vol C Tables 4.2.6.8 and 6.1.1.4'

loop_
_geom_angle_atom_site_label_1
_geom_angle_atom_site_label_2
_geom_angle_atom_site_label_3
_geom_angle
_geom_angle_site_symmetry_1
_geom_angle_site_symmetry_3
_geom_angle_publ_flag
N3 Pt1 N5 176.3(5) . . ?
N3 Pt1 N6 91.9(6) . . ?
N5 Pt1 N6 90.9(5) . . ?
N3 Pt1 N1 86.8(6) . . ?
N5 Pt1 N1 90.3(5) . . ?
N6 Pt1 N1 178.1(5) . . ?
O1 Cu1 O1 180.000(2) . 2_866 ?
O1 Cu1 O2 95.8(5) . 2_866 ?
O1 Cu1 O2 84.2(5) 2_866 2_866 ?
O1 Cu1 O2 84.2(5) . . ?
O1 Cu1 O2 95.8(5) 2_866 . ?
O2 Cu1 O2 180.000(1) 2_866 . ?
O3 Cu2 O3 180.000(2) 2_875 . ?
O3 Cu2 O4 86.1(5) 2_875 2_875 ?
O3 Cu2 O4 93.9(5) . 2_875 ?
O3 Cu2 O4 93.9(5) 2_875 . ?
O3 Cu2 O4 86.1(5) . . ?
O4 Cu2 O4 180.000(2) 2_875 . ?
N2 O1 Cu1 107.6(8) . . ?
C6 O2 Cu1 109.1(11) . . ?
N4 O3 Cu2 106.7(10) . . ?
C12 O4 Cu2 108.0(12) . . ?
C5 N1 C1 120.8(16) . . ?
C5 N1 Pt1 123.9(12) . . ?
C1 N1 Pt1 115.2(11) . . ?
N1 C1 C2 120.3(15) . . ?
C1 C2 C3 119.4(16) . . ?
C1 C2 C6 120.1(15) . . ?
C3 C2 C6 120.5(17) . . ?
C4 C3 C2 117.1(19) . . ?
C5 C4 C3 119.3(18) . . ?
N1 C5 C4 122.6(17) . . ?
C11 N3 C7 118.1(13) . . ?
C11 N3 Pt1 122.7(10) . . ?
C7 N3 Pt1 118.9(10) . . ?
N3 C7 C8 124.4(16) . . ?
C7 C8 C9 117.8(15) . . ?
C7 C8 C12 123.6(16) . . ?
C9 C8 C12 118.6(15) . . ?
C10 C9 C8 117.1(16) . . ?
C9 C10 C11 121.3(16) . . ?
N3 C11 C10 120.6(15) . . ?
C6 N2 O1 120.1(14) . . ?
C12 N4 O3 118.0(15) . . ?
N2 C6 O2 119.1(16) . . ?
N2 C6 C2 123.5(17) . . ?
O2 C6 C2 117.4(16) . . ?
N4 C12 O4 121.0(16) . . ?
N4 C12 C8 118.9(16) . . ?
O4 C12 C8 120.0(18) . . ?
O2S S1 O1S 110.5(6) . . ?
O2S S1 O3S 110.3(6) . . ?
O1S S1 O3S 110.7(6) . . ?
O2S S1 O4S 110.5(6) . . ?
O1S S1 O4S 107.5(6) . . ?
O3S S1 O4S 107.2(6) . . ?

loop_
_geom_bond_atom_site_label_1
_geom_bond_atom_site_label_2
_geom_bond_distance
_geom_bond_site_symmetry_2
_geom_bond_publ_flag
Pt1 N3 2.004(11) . ?
Pt1 N5 2.007(10) . ?
Pt1 N6 2.017(12) . ?
Pt1 N1 2.046(14) . ?
Cu1 O1 1.908(10) . ?
Cu1 O1 1.908(10) 2_866 ?
Cu1 O2 1.933(12) 2_866 ?
Cu1 O2 1.933(12) . ?
Cu2 O3 1.882(12) 2_875 ?
Cu2 O3 1.882(12) . ?
Cu2 O4 1.924(12) 2_875 ?
Cu2 O4 1.924(12) . ?
O1 N2 1.356(15) . ?
O2 C6 1.31(2) . ?
O3 N4 1.422(17) . ?
O4 C12 1.31(2) . ?
N1 C5 1.32(2) . ?
N1 C1 1.326(17) . ?
C1 C2 1.39(2) . ?
C2 C3 1.41(2) . ?
C2 C6 1.45(2) . ?
C3 C4 1.40(3) . ?
C4 C5 1.34(3) . ?
N3 C11 1.329(19) . ?
N3 C7 1.341(19) . ?
C7 C8 1.36(2) . ?
C8 C9 1.44(2) . ?
C8 C12 1.48(2) . ?
C9 C10 1.34(2) . ?
C10 C11 1.42(2) . ?
N2 C6 1.26(2) . ?
N4 C12 1.25(3) . ?
S1 O2S 1.453(10) . ?
S1 O1S 1.464(9) . ?
S1 O3S 1.479(11) . ?
S1 O4S 1.494(10) . ?
